data_4336322
loop_
_publ_author_name
'Geneva Laurita'
'Katharine Page'
'A. W. Sleight'
'M. A. Subramanian'

_publ_contact_author_address
; 
Gilbert 153 Department of Chemistry
Oregon State University
Corvallis, OR 97331
USA
;
_publ_contact_author_email Mas.Subramanian@oregonstate.edu
_publ_contact_author_fax 541-737-2062
_publ_contact_author_name 'Subramanian, M.A.'
_publ_contact_author_phone 541-737-8235
_publ_section_title
;
 Structural Investigation of the Substituted Pyrochlore AgSbO3 through
 Total Scattering Techniques
;
_journal_name_full 'Inorganic Chemistry'
_journal_page_first 11530
_journal_page_last 11537
_journal_paper_doi 10.1021/ic401860j
_journal_volume 52
_journal_year 2013
_chemical_formula_sum 'Ag0.96 Na0.05 O3 Sb'
_chemical_formula_weight 274.87
_chemical_name_systematic
; 
Silver Sodium Antimony Oxide
;
_space_group_IT_number 227
_symmetry_cell_setting cubic
_symmetry_space_group_name_Hall '-F 4vw 2vw 3'
_symmetry_space_group_name_H-M 'F d -3 m :2'
_cell_angle_alpha 90.0
_cell_angle_beta 90.0
_cell_angle_gamma 90.0
_cell_formula_units_Z 16
_cell_length_a 10.24440(6)
_cell_length_b 10.2444
_cell_length_c 10.2444
_cell_measurement_temperature 298
_cell_volume 1075.127(6)
_diffrn_ambient_temperature 298
_diffrn_radiation_probe neutron
_diffrn_radiation_source spallation
_diffrn_radiation_type neutron
_diffrn_radiation_wavelength TOF
_pd_phase_name 'from C:/gsas/MyWork/Ag1-xMxSbO3/Ag-Na/NPDF/GLPV007-02_Ag09Na01SbO3'
_cod_data_source_file ic401860j_si_002_2.cif
_cod_data_source_block Ag09Na01SbO3_publ
_cod_original_cell_volume 1075.126(17)
_cod_original_sg_symbol_H-M 'F d -3 m'
_cod_database_code 4336322

loop_
_symmetry_equiv_pos_site_id
_symmetry_equiv_pos_as_xyz
1 +x,+y,+z
2 +z,+x,+y
3 +y,+z,+x
4 +x+1/4,+y+1/4,-z
5 -z,+x+1/4,+y+1/4
6 +y+1/4,-z,+x+1/4
7 -z+1/4,+x+1/2,-y+3/4
8 -y+3/4,-z+1/4,+x+1/2
9 +y+1/2,-z+1/4,-x+3/4
10 -x+3/4,+y+1/2,-z+1/4
11 -z+1/4,-x+3/4,+y+1/2
12 +x+1/2,-y+3/4,-z+1/4
13 +y,+x,+z
14 +z,+y,+x
15 +x,+z,+y
16 +y+1/4,+x+1/4,-z
17 -z,+y+1/4,+x+1/4
18 +x+1/4,-z,+y+1/4
19 -z+1/4,+y+1/2,-x+3/4
20 -x+3/4,-z+1/4,+y+1/2
21 +x+1/2,-z+1/4,-y+3/4
22 -y+3/4,+x+1/2,-z+1/4
23 -z+1/4,-y+3/4,+x+1/2
24 +y+1/2,-x+3/4,-z+1/4
-1 -x,-y,-z
-2 -z,-x,-y
-3 -y,-z,-x
-4 -x+3/4,-y+3/4,+z
-5 +z,-x+3/4,-y+3/4
-6 -y+3/4,+z,-x+3/4
-7 +z+3/4,-x+1/2,+y+1/4
-8 +y+1/4,+z+3/4,-x+1/2
-9 -y+1/2,+z+3/4,+x+1/4
-10 +x+1/4,-y+1/2,+z+3/4
-11 +z+3/4,+x+1/4,-y+1/2
-12 -x+1/2,+y+1/4,+z+3/4
-13 -y,-x,-z
-14 -z,-y,-x
-15 -x,-z,-y
-16 -y+3/4,-x+3/4,+z
-17 +z,-y+3/4,-x+3/4
-18 -x+3/4,+z,-y+3/4
-19 +z+3/4,-y+1/2,+x+1/4
-20 +x+1/4,+z+3/4,-y+1/2
-21 -x+1/2,+z+3/4,+y+1/4
-22 +y+1/4,-x+1/2,+z+3/4
-23 +z+3/4,+y+1/4,-x+1/2
-24 -y+1/2,+x+1/4,+z+3/4
101 +x,+y+1/2,+z+1/2
102 +z,+x+1/2,+y+1/2
103 +y,+z+1/2,+x+1/2
104 +x+1/4,+y+3/4,-z+1/2
105 -z,+x+3/4,+y+3/4
106 +y+1/4,-z+1/2,+x+3/4
107 -z+1/4,+x,-y+1/4
108 -y+3/4,-z+3/4,+x
109 +y+1/2,-z+3/4,-x+1/4
110 -x+3/4,+y,-z+3/4
111 -z+1/4,-x+1/4,+y
112 +x+1/2,-y+1/4,-z+3/4
113 +y,+x+1/2,+z+1/2
114 +z,+y+1/2,+x+1/2
115 +x,+z+1/2,+y+1/2
116 +y+1/4,+x+3/4,-z+1/2
117 -z,+y+3/4,+x+3/4
118 +x+1/4,-z+1/2,+y+3/4
119 -z+1/4,+y,-x+1/4
120 -x+3/4,-z+3/4,+y
121 +x+1/2,-z+3/4,-y+1/4
122 -y+3/4,+x,-z+3/4
123 -z+1/4,-y+1/4,+x
124 +y+1/2,-x+1/4,-z+3/4
-101 -x,-y+1/2,-z+1/2
-102 -z,-x+1/2,-y+1/2
-103 -y,-z+1/2,-x+1/2
-104 -x+3/4,-y+1/4,+z+1/2
-105 +z,-x+1/4,-y+1/4
-106 -y+3/4,+z+1/2,-x+1/4
-107 +z+3/4,-x,+y+3/4
-108 +y+1/4,+z+1/4,-x
-109 -y+1/2,+z+1/4,+x+3/4
-110 +x+1/4,-y,+z+1/4
-111 +z+3/4,+x+3/4,-y
-112 -x+1/2,+y+3/4,+z+1/4
-113 -y,-x+1/2,-z+1/2
-114 -z,-y+1/2,-x+1/2
-115 -x,-z+1/2,-y+1/2
-116 -y+3/4,-x+1/4,+z+1/2
-117 +z,-y+1/4,-x+1/4
-118 -x+3/4,+z+1/2,-y+1/4
-119 +z+3/4,-y,+x+3/4
-120 +x+1/4,+z+1/4,-y
-121 -x+1/2,+z+1/4,+y+3/4
-122 +y+1/4,-x,+z+1/4
-123 +z+3/4,+y+3/4,-x
-124 -y+1/2,+x+3/4,+z+1/4
201 +x+1/2,+y,+z+1/2
202 +z+1/2,+x,+y+1/2
203 +y+1/2,+z,+x+1/2
204 +x+3/4,+y+1/4,-z+1/2
205 -z+1/2,+x+1/4,+y+3/4
206 +y+3/4,-z,+x+3/4
207 -z+3/4,+x+1/2,-y+1/4
208 -y+1/4,-z+1/4,+x
209 +y,-z+1/4,-x+1/4
210 -x+1/4,+y+1/2,-z+3/4
211 -z+3/4,-x+3/4,+y
212 +x,-y+3/4,-z+3/4
213 +y+1/2,+x,+z+1/2
214 +z+1/2,+y,+x+1/2
215 +x+1/2,+z,+y+1/2
216 +y+3/4,+x+1/4,-z+1/2
217 -z+1/2,+y+1/4,+x+3/4
218 +x+3/4,-z,+y+3/4
219 -z+3/4,+y+1/2,-x+1/4
220 -x+1/4,-z+1/4,+y
221 +x,-z+1/4,-y+1/4
222 -y+1/4,+x+1/2,-z+3/4
223 -z+3/4,-y+3/4,+x
224 +y,-x+3/4,-z+3/4
-201 -x+1/2,-y,-z+1/2
-202 -z+1/2,-x,-y+1/2
-203 -y+1/2,-z,-x+1/2
-204 -x+1/4,-y+3/4,+z+1/2
-205 +z+1/2,-x+3/4,-y+1/4
-206 -y+1/4,+z,-x+1/4
-207 +z+1/4,-x+1/2,+y+3/4
-208 +y+3/4,+z+3/4,-x
-209 -y,+z+3/4,+x+3/4
-210 +x+3/4,-y+1/2,+z+1/4
-211 +z+1/4,+x+1/4,-y
-212 -x,+y+1/4,+z+1/4
-213 -y+1/2,-x,-z+1/2
-214 -z+1/2,-y,-x+1/2
-215 -x+1/2,-z,-y+1/2
-216 -y+1/4,-x+3/4,+z+1/2
-217 +z+1/2,-y+3/4,-x+1/4
-218 -x+1/4,+z,-y+1/4
-219 +z+1/4,-y+1/2,+x+3/4
-220 +x+3/4,+z+3/4,-y
-221 -x,+z+3/4,+y+3/4
-222 +y+3/4,-x+1/2,+z+1/4
-223 +z+1/4,+y+1/4,-x
-224 -y,+x+1/4,+z+1/4
301 +x+1/2,+y+1/2,+z
302 +z+1/2,+x+1/2,+y
303 +y+1/2,+z+1/2,+x
304 +x+3/4,+y+3/4,-z
305 -z+1/2,+x+3/4,+y+1/4
306 +y+3/4,-z+1/2,+x+1/4
307 -z+3/4,+x,-y+3/4
308 -y+1/4,-z+3/4,+x+1/2
309 +y,-z+3/4,-x+3/4
310 -x+1/4,+y,-z+1/4
311 -z+3/4,-x+1/4,+y+1/2
312 +x,-y+1/4,-z+1/4
313 +y+1/2,+x+1/2,+z
314 +z+1/2,+y+1/2,+x
315 +x+1/2,+z+1/2,+y
316 +y+3/4,+x+3/4,-z
317 -z+1/2,+y+3/4,+x+1/4
318 +x+3/4,-z+1/2,+y+1/4
319 -z+3/4,+y,-x+3/4
320 -x+1/4,-z+3/4,+y+1/2
321 +x,-z+3/4,-y+3/4
322 -y+1/4,+x,-z+1/4
323 -z+3/4,-y+1/4,+x+1/2
324 +y,-x+1/4,-z+1/4
-301 -x+1/2,-y+1/2,-z
-302 -z+1/2,-x+1/2,-y
-303 -y+1/2,-z+1/2,-x
-304 -x+1/4,-y+1/4,+z
-305 +z+1/2,-x+1/4,-y+3/4
-306 -y+1/4,+z+1/2,-x+3/4
-307 +z+1/4,-x,+y+1/4
-308 +y+3/4,+z+1/4,-x+1/2
-309 -y,+z+1/4,+x+1/4
-310 +x+3/4,-y,+z+3/4
-311 +z+1/4,+x+3/4,-y+1/2
-312 -x,+y+3/4,+z+3/4
-313 -y+1/2,-x+1/2,-z
-314 -z+1/2,-y+1/2,-x
-315 -x+1/2,-z+1/2,-y
-316 -y+1/4,-x+1/4,+z
-317 +z+1/2,-y+1/4,-x+3/4
-318 -x+1/4,+z+1/2,-y+3/4
-319 +z+1/4,-y,+x+1/4
-320 +x+3/4,+z+1/4,-y+1/2
-321 -x,+z+1/4,+y+1/4
-322 +y+3/4,-x,+z+3/4
-323 +z+1/4,+y+3/4,-x+1/2
-324 -y,+x+3/4,+z+3/4

loop_
_atom_site_aniso_label
_atom_site_aniso_U_11
_atom_site_aniso_U_12
_atom_site_aniso_U_13
_atom_site_aniso_U_22
_atom_site_aniso_U_23
_atom_site_aniso_U_33
Ag 0.02776(2) 0.01561(2) 0.01561(2) 0.02776(2) 0.01561(2) 0.02776(2)
O 0.00949(10) 0.0 0.0 0.00976(8) 0.00566(9) 0.00976(8)

loop_
_atom_site_type_symbol
_atom_site_label
_atom_site_fract_x
_atom_site_fract_y
_atom_site_fract_z
_atom_site_occupancy
_atom_site_thermal_displace_type
_atom_site_U_iso_or_equiv
_atom_site_symmetry_multiplicity
Ag Ag 0.5 0.5 0.5 0.96338(12) Uani 0.02776 16
Na Na 0.5 0.4581(1) -0.4581(1) 0.0083(12) Uiso 0.01662(6) 96
Sb Sb 0.0 0.0 0.0 1.0 Uiso 0.00458(8) 16
O O 0.3245(2) 0.125 0.125 1.0 Uani 0.00967 48

loop_
_atom_type_symbol
_atom_type_number_in_cell
Ag 15.422
Sb 16.0
O 48.0
Na 0.798

loop_
_geom_angle_atom_site_label_1
_geom_angle_atom_site_label_2
_geom_angle_atom_site_label_3
_geom_angle
_geom_angle_site_symmetry_1
_geom_angle_site_symmetry_3
_geom_angle_publ_flag
Na1 Ag1 Na1 119.99990(30) 1_556 2_655 n
Na1 Ag1 Na1 119.99990(10) 1_556 3_565 n
Na1 Ag1 Na1 60.00000(30) 1_556 13_556 n
Na1 Ag1 Na1 60.00000(10) 1_556 14_655 n
Na1 Ag1 Na1 180.0 1_556 15_565 n
Na1 Ag1 Na1 119.99990(10) 2_655 3_565 n
Na1 Ag1 Na1 180.0 2_655 13_556 n
Na1 Ag1 Na1 60.00000(10) 2_655 14_655 n
Na1 Ag1 Na1 60.00000(30) 2_655 15_565 n
Na1 Ag1 Na1 60.00000(10) 3_565 13_556 n
Na1 Ag1 Na1 180.0 3_565 14_655 n
Na1 Ag1 Na1 60.00000(10) 3_565 15_565 n
Na1 Ag1 Na1 119.99990(10) 13_556 14_655 n
Na1 Ag1 Na1 119.99990(30) 13_556 15_565 n
Na1 Ag1 Na1 119.99990(10) 14_655 15_565 n
O1 Sb1 O1 180.0 105_544 111_443 n
O1 Sb1 O1 94.546(9) 105_544 117_544 n
O1 Sb1 O1 85.454(9) 105_544 119_443 n
O1 Sb1 O1 94.546(9) 105_544 218_454 n
O1 Sb1 O1 85.454(9) 105_544 220_353 n
O1 Sb1 Na1 34.331(4) 105_544 104_444 n
O1 Sb1 Na1 34.331(4) 105_544 109_333 n
O1 Sb1 Na1 137.273(4) 105_544 112_333 n
O1 Sb1 Na1 88.0580(11) 105_544 118_444 n
O1 Sb1 Na1 42.727(4) 105_544 121_333 n
O1 Sb1 Na1 128.704(5) 105_544 124_333 n
O1 Sb1 Na1 145.669(4) 105_544 -104_544 n
O1 Sb1 Na1 145.669(4) 105_544 -109_544 n
O1 Sb1 Na1 91.9420(11) 105_544 -118_544 n
O1 Sb1 Na1 51.296(5) 105_544 -124_544 n
O1 Sb1 Na1 90.0000(4) 105_544 207_333 n
O1 Sb1 Na1 128.704(5) 105_544 216_444 n
O1 Sb1 Na1 88.0580(11) 105_544 219_333 n
O1 Sb1 Na1 90.0000(4) 105_544 222_333 n
O1 Sb1 Na1 51.296(5) 105_544 -216_454 n
O1 Sb1 Na1 91.9420(11) 105_544 -219_454 n
O1 Sb1 Na1 42.727(5) 105_544 308_333 n
O1 Sb1 Na1 137.273(5) 105_544 323_333 n
O1 Sb1 O1 85.454(9) 111_443 117_544 n
O1 Sb1 O1 94.546(9) 111_443 119_443 n
O1 Sb1 O1 85.454(9) 111_443 218_454 n
O1 Sb1 O1 94.546(9) 111_443 220_353 n
O1 Sb1 Na1 145.669(4) 111_433 104_444 n
O1 Sb1 Na1 145.669(4) 111_433 109_333 n
O1 Sb1 Na1 42.727(4) 111_433 112_333 n
O1 Sb1 Na1 91.9420(11) 111_433 118_444 n
O1 Sb1 Na1 137.273(4) 111_433 121_333 n
O1 Sb1 Na1 51.296(5) 111_433 124_333 n
O1 Sb1 Na1 34.331(4) 111_433 -104_544 n
O1 Sb1 Na1 34.331(4) 111_433 -109_544 n
O1 Sb1 Na1 88.0580(11) 111_433 -118_544 n
O1 Sb1 Na1 128.704(5) 111_433 -124_544 n
O1 Sb1 Na1 90.0000(4) 111_433 207_333 n
O1 Sb1 Na1 51.296(5) 111_433 216_444 n
O1 Sb1 Na1 91.9420(11) 111_433 219_333 n
O1 Sb1 Na1 90.0000(4) 111_433 222_333 n
O1 Sb1 Na1 128.704(5) 111_433 -216_454 n
O1 Sb1 Na1 88.0580(11) 111_433 -219_454 n
O1 Sb1 Na1 137.273(5) 111_433 308_333 n
O1 Sb1 Na1 42.727(5) 111_433 323_333 n
O1 Sb1 O1 180.0 117_544 119_443 n
O1 Sb1 O1 94.546(9) 117_544 218_454 n
O1 Sb1 O1 85.454(9) 117_544 220_353 n
O1 Sb1 Na1 88.0580(10) 117_544 104_444 n
O1 Sb1 Na1 128.704(5) 117_544 109_333 n
O1 Sb1 Na1 42.727(4) 117_544 112_333 n
O1 Sb1 Na1 34.331(4) 117_544 118_444 n
O1 Sb1 Na1 137.273(4) 117_544 121_333 n
O1 Sb1 Na1 34.331(4) 117_544 124_333 n
O1 Sb1 Na1 91.9420(10) 117_544 -104_544 n
O1 Sb1 Na1 51.296(5) 117_544 -109_544 n
O1 Sb1 Na1 145.669(4) 117_544 -118_544 n
O1 Sb1 Na1 145.669(4) 117_544 -124_544 n
O1 Sb1 Na1 137.273(4) 117_544 207_333 n
O1 Sb1 Na1 88.0580(10) 117_544 216_444 n
O1 Sb1 Na1 128.704(5) 117_544 219_333 n
O1 Sb1 Na1 42.727(4) 117_544 222_333 n
O1 Sb1 Na1 91.9420(10) 117_544 -216_454 n
O1 Sb1 Na1 51.296(5) 117_544 -219_454 n
O1 Sb1 Na1 90.0 117_544 308_333 n
O1 Sb1 Na1 90.0 117_544 323_333 n
O1 Sb1 O1 85.454(9) 119_443 218_454 n
O1 Sb1 O1 94.546(9) 119_443 220_353 n
O1 Sb1 Na1 91.9420(10) 119_433 104_444 n
O1 Sb1 Na1 51.296(5) 119_433 109_333 n
O1 Sb1 Na1 137.273(4) 119_433 112_333 n
O1 Sb1 Na1 145.669(4) 119_433 118_444 n
O1 Sb1 Na1 42.727(4) 119_433 121_333 n
O1 Sb1 Na1 145.669(4) 119_433 124_333 n
O1 Sb1 Na1 88.0580(10) 119_433 -104_544 n
O1 Sb1 Na1 128.704(5) 119_433 -109_544 n
O1 Sb1 Na1 34.331(4) 119_433 -118_544 n
O1 Sb1 Na1 34.331(4) 119_433 -124_544 n
O1 Sb1 Na1 42.727(4) 119_433 207_333 n
O1 Sb1 Na1 91.9420(10) 119_433 216_444 n
O1 Sb1 Na1 51.296(5) 119_433 219_333 n
O1 Sb1 Na1 137.273(4) 119_433 222_333 n
O1 Sb1 Na1 88.0580(10) 119_433 -216_454 n
O1 Sb1 Na1 128.704(5) 119_433 -219_454 n
O1 Sb1 Na1 90.0 119_433 308_333 n
O1 Sb1 Na1 90.0 119_433 323_333 n
O1 Sb1 O1 180.0 218_454 220_353 n
O1 Sb1 Na1 128.704(5) 218_454 104_444 n
O1 Sb1 Na1 88.0580(11) 218_454 109_333 n
O1 Sb1 Na1 90.0000(4) 218_454 112_333 n
O1 Sb1 Na1 128.704(5) 218_454 118_444 n
O1 Sb1 Na1 90.0000(4) 218_454 121_333 n
O1 Sb1 Na1 88.0580(11) 218_454 124_333 n
O1 Sb1 Na1 51.296(5) 218_454 -104_544 n
O1 Sb1 Na1 91.9420(11) 218_454 -109_544 n
O1 Sb1 Na1 51.296(5) 218_454 -118_544 n
O1 Sb1 Na1 91.9420(11) 218_454 -124_544 n
O1 Sb1 Na1 42.727(4) 218_454 207_333 n
O1 Sb1 Na1 34.331(4) 218_454 216_444 n
O1 Sb1 Na1 34.331(4) 218_454 219_333 n
O1 Sb1 Na1 137.273(4) 218_454 222_333 n
O1 Sb1 Na1 145.669(4) 218_454 -216_454 n
O1 Sb1 Na1 145.669(4) 218_454 -219_454 n
O1 Sb1 Na1 137.273(5) 218_454 308_333 n
O1 Sb1 Na1 42.727(5) 218_454 323_333 n
O1 Sb1 Na1 51.296(5) 220_343 104_444 n
O1 Sb1 Na1 91.9420(11) 220_343 109_333 n
O1 Sb1 Na1 90.0000(4) 220_343 112_333 n
O1 Sb1 Na1 51.296(5) 220_343 118_444 n
O1 Sb1 Na1 90.0000(4) 220_343 121_333 n
O1 Sb1 Na1 91.9420(11) 220_343 124_333 n
O1 Sb1 Na1 128.704(5) 220_343 -104_544 n
O1 Sb1 Na1 88.0580(11) 220_343 -109_544 n
O1 Sb1 Na1 128.704(5) 220_343 -118_544 n
O1 Sb1 Na1 88.0580(11) 220_343 -124_544 n
O1 Sb1 Na1 137.273(4) 220_343 207_333 n
O1 Sb1 Na1 145.669(4) 220_343 216_444 n
O1 Sb1 Na1 145.669(4) 220_343 219_333 n
O1 Sb1 Na1 42.727(4) 220_343 222_333 n
O1 Sb1 Na1 34.331(4) 220_343 -216_454 n
O1 Sb1 Na1 34.331(4) 220_343 -219_454 n
O1 Sb1 Na1 42.727(5) 220_343 308_333 n
O1 Sb1 Na1 137.273(5) 220_343 323_333 n
Na1 Sb1 Na1 53.31730(10) 104_444 109_333 n
Na1 Sb1 Na1 122.61620(10) 104_444 112_333 n
Na1 Sb1 Na1 65.23250(20) 104_444 118_444 n
Na1 Sb1 Na1 57.38380(10) 104_444 121_333 n
Na1 Sb1 Na1 117.8629 104_444 124_333 n
Na1 Sb1 Na1 180.0 104_444 -104_544 n
Na1 Sb1 Na1 126.68270(10) 104_444 -109_544 n
Na1 Sb1 Na1 114.76750(20) 104_444 -118_544 n
Na1 Sb1 Na1 62.1371 104_444 -124_544 n
Na1 Sb1 Na1 116.65860(20) 104_444 207_333 n
Na1 Sb1 Na1 161.99631(10) 104_444 216_444 n
Na1 Sb1 Na1 117.86290(20) 104_444 219_333 n
Na1 Sb1 Na1 63.34140(20) 104_444 222_333 n
Na1 Sb1 Na1 18.00370(10) 104_444 -216_454 n
Na1 Sb1 Na1 62.13710(20) 104_444 -219_454 n
Na1 Sb1 Na1 9.0018 104_444 308_333 n
Na1 Sb1 Na1 170.9981 104_444 323_333 n
Na1 Sb1 Na1 170.9981 109_333 112_333 n
Na1 Sb1 Na1 117.86290(20) 109_333 118_444 n
Na1 Sb1 Na1 9.0018 109_333 121_333 n
Na1 Sb1 Na1 161.9963 109_333 124_333 n
Na1 Sb1 Na1 126.68270(10) 109_333 -104_544 n
Na1 Sb1 Na1 180.0 109_333 -109_544 n
Na1 Sb1 Na1 62.13710(20) 109_333 -118_544 n
Na1 Sb1 Na1 18.0037 109_333 -124_544 n
Na1 Sb1 Na1 63.34140(30) 109_333 207_333 n
Na1 Sb1 Na1 117.86290(20) 109_333 216_444 n
Na1 Sb1 Na1 65.23250(30) 109_333 219_333 n
Na1 Sb1 Na1 116.65860(30) 109_333 222_333 n
Na1 Sb1 Na1 62.13710(20) 109_333 -216_454 n
Na1 Sb1 Na1 114.76750(30) 109_333 -219_454 n
Na1 Sb1 Na1 57.38380(20) 109_333 308_333 n
Na1 Sb1 Na1 122.61620(20) 109_333 323_333 n
Na1 Sb1 Na1 57.38380(20) 112_333 118_444 n
Na1 Sb1 Na1 180.0 112_333 121_333 n
Na1 Sb1 Na1 9.0018 112_333 124_333 n
Na1 Sb1 Na1 57.38380(10) 112_333 -104_544 n
Na1 Sb1 Na1 9.0018 112_333 -109_544 n
Na1 Sb1 Na1 122.61620(20) 112_333 -118_544 n
Na1 Sb1 Na1 170.9981 112_333 -124_544 n
Na1 Sb1 Na1 120.00000(30) 112_333 207_333 n
Na1 Sb1 Na1 63.34140(20) 112_333 216_444 n
Na1 Sb1 Na1 116.65860(30) 112_333 219_333 n
Na1 Sb1 Na1 60.00000(30) 112_333 222_333 n
Na1 Sb1 Na1 116.65860(20) 112_333 -216_454 n
Na1 Sb1 Na1 63.34140(30) 112_333 -219_454 n
Na1 Sb1 Na1 120.00000(10) 112_333 308_333 n
Na1 Sb1 Na1 60.00000(10) 112_333 323_333 n
Na1 Sb1 Na1 122.61620(20) 118_444 121_333 n
Na1 Sb1 Na1 53.31730(20) 118_444 124_333 n
Na1 Sb1 Na1 114.76750(20) 118_444 -104_544 n
Na1 Sb1 Na1 62.13710(20) 118_444 -109_544 n
Na1 Sb1 Na1 180.0 118_444 -118_544 n
Na1 Sb1 Na1 126.68270(20) 118_444 -124_544 n
Na1 Sb1 Na1 170.9981 118_444 207_333 n
Na1 Sb1 Na1 117.8629 118_444 216_444 n
Na1 Sb1 Na1 161.9963 118_444 219_333 n
Na1 Sb1 Na1 9.0018 118_444 222_333 n
Na1 Sb1 Na1 62.1371 118_444 -216_454 n
Na1 Sb1 Na1 18.0037 118_444 -219_454 n
Na1 Sb1 Na1 63.34140(10) 118_444 308_333 n
Na1 Sb1 Na1 116.65860(10) 118_444 323_333 n
Na1 Sb1 Na1 170.9981 121_333 124_333 n
Na1 Sb1 Na1 122.61620(10) 121_333 -104_544 n
Na1 Sb1 Na1 170.9981 121_333 -109_544 n
Na1 Sb1 Na1 57.38380(20) 121_333 -118_544 n
Na1 Sb1 Na1 9.0018 121_333 -124_544 n
Na1 Sb1 Na1 60.00000(30) 121_333 207_333 n
Na1 Sb1 Na1 116.65860(20) 121_333 216_444 n
Na1 Sb1 Na1 63.34140(30) 121_333 219_333 n
Na1 Sb1 Na1 120.00000(30) 121_333 222_333 n
Na1 Sb1 Na1 63.34140(20) 121_333 -216_454 n
Na1 Sb1 Na1 116.65860(30) 121_333 -219_454 n
Na1 Sb1 Na1 60.00000(10) 121_333 308_333 n
Na1 Sb1 Na1 120.00000(10) 121_333 323_333 n
Na1 Sb1 Na1 62.1371 124_333 -104_544 n
Na1 Sb1 Na1 18.0037 124_333 -109_544 n
Na1 Sb1 Na1 126.68270(20) 124_333 -118_544 n
Na1 Sb1 Na1 180.0 124_333 -124_544 n
Na1 Sb1 Na1 122.61620(20) 124_333 207_333 n
Na1 Sb1 Na1 65.23250(20) 124_333 216_444 n
Na1 Sb1 Na1 117.86290(20) 124_333 219_333 n
Na1 Sb1 Na1 57.38380(20) 124_333 222_333 n
Na1 Sb1 Na1 114.76750(20) 124_333 -216_454 n
Na1 Sb1 Na1 62.13710(20) 124_333 -219_454 n
Na1 Sb1 Na1 116.65860(10) 124_333 308_333 n
Na1 Sb1 Na1 63.34140(10) 124_333 323_333 n
Na1 Sb1 Na1 53.31720(10) -104_544 -109_544 n
Na1 Sb1 Na1 65.23250(20) -104_544 -118_544 n
Na1 Sb1 Na1 117.8629 -104_544 -124_544 n
Na1 Sb1 Na1 63.34140(20) -104_544 207_333 n
Na1 Sb1 Na1 18.00370(10) -104_544 216_444 n
Na1 Sb1 Na1 62.13710(20) -104_544 219_333 n
Na1 Sb1 Na1 116.65860(20) -104_544 222_333 n
Na1 Sb1 Na1 161.99631(10) -104_544 -216_454 n
Na1 Sb1 Na1 117.86290(20) -104_544 -219_454 n
Na1 Sb1 Na1 170.9981 -104_544 308_333 n
Na1 Sb1 Na1 9.0018 -104_544 323_333 n
Na1 Sb1 Na1 117.86290(20) -109_544 -118_544 n
Na1 Sb1 Na1 161.9963 -109_544 -124_544 n
Na1 Sb1 Na1 116.65860(30) -109_544 207_333 n
Na1 Sb1 Na1 62.13710(20) -109_544 216_444 n
Na1 Sb1 Na1 114.76750(30) -109_544 219_333 n
Na1 Sb1 Na1 63.34140(30) -109_544 222_333 n
Na1 Sb1 Na1 117.86290(20) -109_544 -216_454 n
Na1 Sb1 Na1 65.23250(30) -109_544 -219_454 n
Na1 Sb1 Na1 122.61620(20) -109_544 308_333 n
Na1 Sb1 Na1 57.38380(20) -109_544 323_333 n
Na1 Sb1 Na1 53.31720(20) -118_544 -124_544 n
Na1 Sb1 Na1 9.0018 -118_544 207_333 n
Na1 Sb1 Na1 62.1371 -118_544 216_444 n
Na1 Sb1 Na1 18.0037 -118_544 219_333 n
Na1 Sb1 Na1 170.9981 -118_544 222_333 n
Na1 Sb1 Na1 117.8629 -118_544 -216_454 n
Na1 Sb1 Na1 161.9963 -118_544 -219_454 n
Na1 Sb1 Na1 116.65860(10) -118_544 308_333 n
Na1 Sb1 Na1 63.34140(10) -118_544 323_333 n
Na1 Sb1 Na1 57.38380(20) -124_544 207_333 n
Na1 Sb1 Na1 114.76750(20) -124_544 216_444 n
Na1 Sb1 Na1 62.13710(20) -124_544 219_333 n
Na1 Sb1 Na1 122.61620(20) -124_544 222_333 n
Na1 Sb1 Na1 65.23250(20) -124_544 -216_454 n
Na1 Sb1 Na1 117.86290(20) -124_544 -219_454 n
Na1 Sb1 Na1 63.34140(10) -124_544 308_333 n
Na1 Sb1 Na1 116.65860(10) -124_544 323_333 n
Na1 Sb1 Na1 57.38380(10) 207_333 216_444 n
Na1 Sb1 Na1 9.0018 207_333 219_333 n
Na1 Sb1 Na1 180.0 207_333 222_333 n
Na1 Sb1 Na1 122.61620(10) 207_333 -216_454 n
Na1 Sb1 Na1 170.9981 207_333 -219_454 n
Na1 Sb1 Na1 120.00000(10) 207_333 308_333 n
Na1 Sb1 Na1 60.00000(10) 207_333 323_333 n
Na1 Sb1 Na1 53.31730(10) 216_444 219_333 n
Na1 Sb1 Na1 122.61620(10) 216_444 222_333 n
Na1 Sb1 Na1 180.0 216_444 -216_454 n
Na1 Sb1 Na1 126.68270(10) 216_444 -219_454 n
Na1 Sb1 Na1 170.9981 216_444 308_333 n
Na1 Sb1 Na1 9.0018 216_444 323_333 n
Na1 Sb1 Na1 170.9981 219_333 222_333 n
Na1 Sb1 Na1 126.68270(10) 219_333 -216_454 n
Na1 Sb1 Na1 180.0 219_333 -219_454 n
Na1 Sb1 Na1 122.61620(20) 219_333 308_333 n
Na1 Sb1 Na1 57.38380(20) 219_333 323_333 n
Na1 Sb1 Na1 57.38380(10) 222_333 -216_454 n
Na1 Sb1 Na1 9.0018 222_333 -219_454 n
Na1 Sb1 Na1 60.00000(10) 222_333 308_333 n
Na1 Sb1 Na1 120.00000(10) 222_333 323_333 n
Na1 Sb1 Na1 53.31720(10) -216_454 -219_454 n
Na1 Sb1 Na1 9.0018 -216_454 308_333 n
Na1 Sb1 Na1 170.9981 -216_454 323_333 n
Na1 Sb1 Na1 57.38380(20) -219_454 308_333 n
Na1 Sb1 Na1 122.61620(20) -219_454 323_333 n
Na1 Sb1 Na1 180.0 308_333 323_333 n
Sb1 O1 Sb1 134.488(14) 4_555 6_555 n
Sb1 O1 Na1 118.594(4) 4_555 101_545 n
Sb1 O1 Na1 96.9927(24) 4_555 103_554 n
Sb1 O1 Na1 96.9928(24) 4_555 105_544 n
Sb1 O1 Na1 113.1631(32) 4_555 113_545 n
Sb1 O1 Na1 92.9922(30) 4_555 115_554 n
Sb1 O1 Na1 113.1631(31) 4_555 117_544 n
Sb1 O1 Na1 92.9922(30) 4_555 212_343 n
Sb1 O1 Na1 118.594(4) 4_555 321_334 n
Sb1 O1 Na1 92.9922(30) 6_555 101_545 n
Sb1 O1 Na1 113.1631(31) 6_555 103_554 n
Sb1 O1 Na1 113.1631(32) 6_555 105_544 n
Sb1 O1 Na1 96.9927(24) 6_555 113_545 n
Sb1 O1 Na1 118.594(4) 6_555 115_554 n
Sb1 O1 Na1 96.9928(24) 6_555 117_544 n
Sb1 O1 Na1 118.594(4) 6_555 212_343 n
Sb1 O1 Na1 92.9922(30) 6_555 321_334 n
Na1 O1 Na1 21.9812(17) 101_545 103_554 n
Na1 O1 Na1 94.687(9) 101_545 105_544 n
Na1 O1 Na1 5.4961(7) 101_545 113_545 n
Na1 O1 Na1 26.7355(18) 101_545 115_554 n
Na1 O1 Na1 90.780(9) 101_545 117_544 n
Na1 O1 Na1 93.350(8) 101_545 212_343 n
Na1 O1 Na1 87.222(7) 101_545 321_334 n
Na1 O1 Na1 94.013(10) 103_554 105_544 n
Na1 O1 Na1 16.9371(14) 103_554 113_545 n
Na1 O1 Na1 5.4961(7) 103_554 115_554 n
Na1 O1 Na1 96.509(10) 103_554 117_544 n
Na1 O1 Na1 90.780(9) 103_554 212_343 n
Na1 O1 Na1 94.687(9) 103_554 321_334 n
Na1 O1 Na1 96.509(10) 105_544 113_545 n
Na1 O1 Na1 90.780(9) 105_544 115_554 n
Na1 O1 Na1 16.9371(14) 105_544 117_544 n
Na1 O1 Na1 5.4961(7) 105_544 212_343 n
Na1 O1 Na1 21.9812(17) 105_544 321_334 n
Na1 O1 Na1 21.9812(17) 113_545 115_554 n
Na1 O1 Na1 94.013(10) 113_545 117_544 n
Na1 O1 Na1 94.687(9) 113_545 212_343 n
Na1 O1 Na1 90.780(9) 113_545 321_334 n
Na1 O1 Na1 94.687(9) 115_554 117_544 n
Na1 O1 Na1 87.222(7) 115_554 212_343 n
Na1 O1 Na1 93.350(8) 115_554 321_334 n
Na1 O1 Na1 21.9812(17) 117_544 212_343 n
Na1 O1 Na1 5.4961(7) 117_544 321_334 n
Na1 O1 Na1 26.7355(18) 212_343 321_334 n
Ag1 Na1 Sb1 110.99820(30) 1_554 7_554 n
Ag1 Na1 Sb1 110.99820(20) 1_554 8_554 n
Ag1 Na1 Sb1 180.0 1_554 9_554 n
Ag1 Na1 O1 76.6322(9) 1_554 101_554 n
Ag1 Na1 O1 139.7197(21) 1_554 122_443 n
Ag1 Na1 O1 76.6322(9) 1_554 -101_553 n
Ag1 Na1 O1 139.7197(21) 1_554 -108_554 n
Ag1 Na1 Na1 30.00000(10) 1_554 2_654 n
Ag1 Na1 Na1 30.0 1_554 3_564 n
Ag1 Na1 Na1 49.4886 1_554 4_554 n
Ag1 Na1 Na1 74.7773(4) 1_554 5_554 n
Ag1 Na1 Na1 120.00000(30) 1_554 6_554 n
Ag1 Na1 Na1 60.00000(10) 1_554 13_555 n
Ag1 Na1 Na1 60.00000(30) 1_554 14_654 n
Ag1 Na1 Na1 0.0 1_554 15_564 n
Ag1 Na1 Na1 43.8128 1_554 16_554 n
Ag1 Na1 Na1 84.8171(4) 1_554 17_554 n
Ag1 Na1 Na1 113.04630(20) 1_554 18_554 n
Ag1 Na1 Na1 113.04630(10) 1_554 -4_554 n
Ag1 Na1 Na1 84.8171(4) 1_554 -5_554 n
Ag1 Na1 Na1 43.81280(20) 1_554 -6_554 n
Ag1 Na1 Na1 120.00000(10) 1_554 -16_554 n
Ag1 Na1 Na1 74.7773(4) 1_554 -17_554 n
Ag1 Na1 Na1 49.48860(20) 1_554 -18_554 n
Sb1 Na1 Sb1 138.00369(10) 7_554 8_554 n
Sb1 Na1 Sb1 69.00180(30) 7_554 9_554 n
Sb1 Na1 O1 35.7120(19) 7_554 101_554 n
Sb1 Na1 O1 107.2528(6) 7_554 122_443 n
Sb1 Na1 O1 167.8656(24) 7_554 -101_553 n
Sb1 Na1 O1 32.5062(10) 7_554 -108_554 n
Sb1 Na1 Na1 140.99809(10) 7_554 2_654 n
Sb1 Na1 Na1 80.99820(30) 7_554 3_564 n
Sb1 Na1 Na1 125.6559 7_554 4_554 n
Sb1 Na1 Na1 58.93150(10) 7_554 5_554 n
Sb1 Na1 Na1 95.1829(4) 7_554 6_554 n
Sb1 Na1 Na1 50.99820(10) 7_554 13_555 n
Sb1 Na1 Na1 170.998 7_554 14_654 n
Sb1 Na1 Na1 110.99810(30) 7_554 15_564 n
Sb1 Na1 Na1 118.2957 7_554 16_554 n
Sb1 Na1 Na1 53.31720(20) 7_554 17_554 n
Sb1 Na1 Na1 106.4696(4) 7_554 18_554 n
Sb1 Na1 Na1 55.66250(10) 7_554 -4_554 n
Sb1 Na1 Na1 131.46220(20) 7_554 -5_554 n
Sb1 Na1 Na1 92.4722(4) 7_554 -6_554 n
Sb1 Na1 Na1 63.34140(10) 7_554 -16_554 n
Sb1 Na1 Na1 134.76830(20) 7_554 -17_554 n
Sb1 Na1 Na1 83.2600(4) 7_554 -18_554 n
Sb1 Na1 Sb1 69.00180(20) 8_554 9_554 n
Sb1 Na1 O1 167.8656(24) 8_554 101_554 n
Sb1 Na1 O1 32.5062(10) 8_554 122_443 n
Sb1 Na1 O1 35.7120(19) 8_554 -101_553 n
Sb1 Na1 O1 107.2528(5) 8_554 -108_554 n
Sb1 Na1 Na1 80.9982 8_554 2_654 n
Sb1 Na1 Na1 140.99809(20) 8_554 3_564 n
Sb1 Na1 Na1 83.26 8_554 4_554 n
Sb1 Na1 Na1 134.7683 8_554 5_554 n
Sb1 Na1 Na1 63.34140(20) 8_554 6_554 n
Sb1 Na1 Na1 170.9982 8_554 13_555 n
Sb1 Na1 Na1 50.99820(10) 8_554 14_654 n
Sb1 Na1 Na1 110.99810(20) 8_554 15_564 n
Sb1 Na1 Na1 92.4722 8_554 16_554 n
Sb1 Na1 Na1 131.46220(10) 8_554 17_554 n
Sb1 Na1 Na1 55.66250(20) 8_554 18_554 n
Sb1 Na1 Na1 106.4696 8_554 -4_554 n
Sb1 Na1 Na1 53.31730(10) 8_554 -5_554 n
Sb1 Na1 Na1 118.29570(30) 8_554 -6_554 n
Sb1 Na1 Na1 95.1829 8_554 -16_554 n
Sb1 Na1 Na1 58.93150(10) 8_554 -17_554 n
Sb1 Na1 Na1 125.65590(20) 8_554 -18_554 n
Sb1 Na1 O1 103.3678(9) 9_554 101_554 n
Sb1 Na1 O1 40.2803(21) 9_554 122_443 n
Sb1 Na1 O1 103.3678(9) 9_554 -101_553 n
Sb1 Na1 O1 40.2803(21) 9_554 -108_554 n
Sb1 Na1 Na1 150.00000(10) 9_554 2_654 n
Sb1 Na1 Na1 150.0 9_554 3_564 n
Sb1 Na1 Na1 130.5114 9_554 4_554 n
Sb1 Na1 Na1 105.2227(4) 9_554 5_554 n
Sb1 Na1 Na1 60.00000(30) 9_554 6_554 n
Sb1 Na1 Na1 120.00000(10) 9_554 13_555 n
Sb1 Na1 Na1 120.00000(30) 9_554 14_654 n
Sb1 Na1 Na1 180.0 9_554 15_564 n
Sb1 Na1 Na1 136.1872 9_554 16_554 n
Sb1 Na1 Na1 95.1829(4) 9_554 17_554 n
Sb1 Na1 Na1 66.95370(20) 9_554 18_554 n
Sb1 Na1 Na1 66.95370(10) 9_554 -4_554 n
Sb1 Na1 Na1 95.1829(4) 9_554 -5_554 n
Sb1 Na1 Na1 136.18719(20) 9_554 -6_554 n
Sb1 Na1 Na1 60.00000(10) 9_554 -16_554 n
Sb1 Na1 Na1 105.2227(4) 9_554 -17_554 n
Sb1 Na1 Na1 130.51140(20) 9_554 -18_554 n
O1 Na1 O1 136.5502(27) 101_554 122_443 n
O1 Na1 O1 153.2645(18) 101_554 -101_553 n
O1 Na1 O1 68.0860(27) 101_554 -108_554 n
O1 Na1 Na1 106.2007(12) 101_554 2_654 n
O1 Na1 Na1 47.1989(5) 101_554 3_564 n
O1 Na1 Na1 95.6705(34) 101_554 4_554 n
O1 Na1 Na1 36.323(4) 101_554 5_554 n
O1 Na1 Na1 104.8266(30) 101_554 6_554 n
O1 Na1 Na1 18.9769(10) 101_554 13_555 n
O1 Na1 Na1 135.5981(17) 101_554 14_654 n
O1 Na1 Na1 76.6322(9) 101_554 15_564 n
O1 Na1 Na1 86.8653(33) 101_554 16_554 n
O1 Na1 Na1 37.833(4) 101_554 17_554 n
O1 Na1 Na1 113.0713(34) 101_554 18_554 n
O1 Na1 Na1 77.827(4) 101_554 -4_554 n
O1 Na1 Na1 138.4202(32) 101_554 -5_554 n
O1 Na1 Na1 73.8002(21) 101_554 -6_554 n
O1 Na1 Na1 88.585(4) 101_554 -16_554 n
O1 Na1 Na1 133.1788(26) 101_554 -17_554 n
O1 Na1 Na1 66.4729(25) 101_554 -18_554 n
O1 Na1 O1 68.0860(27) 122_443 -101_553 n
O1 Na1 O1 80.561(4) 122_443 -108_554 n
O1 Na1 Na1 110.8198(13) 122_433 2_654 n
O1 Na1 Na1 165.002(5) 122_433 3_564 n
O1 Na1 Na1 97.231(4) 122_433 4_554 n
O1 Na1 Na1 116.631(4) 122_433 5_554 n
O1 Na1 Na1 42.993(5) 122_433 6_554 n
O1 Na1 Na1 155.5270(17) 122_433 13_555 n
O1 Na1 Na1 81.5315(8) 122_433 14_654 n
O1 Na1 Na1 139.7196(21) 122_433 15_564 n
O1 Na1 Na1 105.707(4) 122_433 16_554 n
O1 Na1 Na1 108.954(4) 122_433 17_554 n
O1 Na1 Na1 41.745(5) 122_433 18_554 n
O1 Na1 Na1 98.558(5) 122_433 -4_554 n
O1 Na1 Na1 79.223(4) 122_433 -5_554 n
O1 Na1 Na1 146.128(4) 122_433 -6_554 n
O1 Na1 Na1 88.197(5) 122_433 -16_554 n
O1 Na1 Na1 87.2704(32) 122_433 -17_554 n
O1 Na1 Na1 149.914(5) 122_433 -18_554 n
O1 Na1 O1 136.5501(27) -101_553 -108_554 n
O1 Na1 Na1 47.1989(5) -101_543 2_654 n
O1 Na1 Na1 106.2007(13) -101_543 3_564 n
O1 Na1 Na1 66.4729(25) -101_543 4_554 n
O1 Na1 Na1 133.1788(26) -101_543 5_554 n
O1 Na1 Na1 88.585(4) -101_543 6_554 n
O1 Na1 Na1 135.5981(17) -101_543 13_555 n
O1 Na1 Na1 18.9769(10) -101_543 14_654 n
O1 Na1 Na1 76.6322(9) -101_543 15_564 n
O1 Na1 Na1 73.8002(21) -101_543 16_554 n
O1 Na1 Na1 138.4202(32) -101_543 17_554 n
O1 Na1 Na1 77.827(4) -101_543 18_554 n
O1 Na1 Na1 113.0713(33) -101_543 -4_554 n
O1 Na1 Na1 37.833(4) -101_543 -5_554 n
O1 Na1 Na1 86.8652(33) -101_543 -6_554 n
O1 Na1 Na1 104.8266(30) -101_543 -16_554 n
O1 Na1 Na1 36.323(4) -101_543 -17_554 n
O1 Na1 Na1 95.6705(34) -101_543 -18_554 n
O1 Na1 Na1 165.002(5) -108_544 2_654 n
O1 Na1 Na1 110.8198(13) -108_544 3_564 n
O1 Na1 Na1 149.914(5) -108_544 4_554 n
O1 Na1 Na1 87.2704(32) -108_544 5_554 n
O1 Na1 Na1 88.197(5) -108_544 6_554 n
O1 Na1 Na1 81.5314(7) -108_544 13_555 n
O1 Na1 Na1 155.5270(17) -108_544 14_654 n
O1 Na1 Na1 139.7196(21) -108_544 15_564 n
O1 Na1 Na1 146.128(4) -108_544 16_554 n
O1 Na1 Na1 79.223(4) -108_544 17_554 n
O1 Na1 Na1 98.558(5) -108_544 18_554 n
O1 Na1 Na1 41.745(5) -108_544 -4_554 n
O1 Na1 Na1 108.954(4) -108_544 -5_554 n
O1 Na1 Na1 105.707(4) -108_544 -6_554 n
O1 Na1 Na1 42.993(5) -108_544 -16_554 n
O1 Na1 Na1 116.631(4) -108_544 -17_554 n
O1 Na1 Na1 97.231(4) -108_544 -18_554 n
Na1 Na1 Na1 60.00000(10) 2_654 3_564 n
Na1 Na1 Na1 41.40160(10) 2_654 4_554 n
Na1 Na1 Na1 95.70360(30) 2_654 5_554 n
Na1 Na1 Na1 106.7786(4) 2_654 6_554 n
Na1 Na1 Na1 90.0 2_654 13_555 n
Na1 Na1 Na1 30.00000(10) 2_654 14_654 n
Na1 Na1 Na1 30.00000(10) 2_654 15_564 n
Na1 Na1 Na1 42.24190(10) 2_654 16_554 n
Na1 Na1 Na1 105.01320(30) 2_654 17_554 n
Na1 Na1 Na1 96.43410(30) 2_654 18_554 n
Na1 Na1 Na1 124.47120(20) 2_654 -4_554 n
Na1 Na1 Na1 65.44870(30) 2_654 -5_554 n
Na1 Na1 Na1 59.36650(30) 2_654 -6_554 n
Na1 Na1 Na1 125.26440(20) 2_654 -16_554 n
Na1 Na1 Na1 56.34640(30) 2_654 -17_554 n
Na1 Na1 Na1 67.97280(30) 2_654 -18_554 n
Na1 Na1 Na1 67.9728 3_564 4_554 n
Na1 Na1 Na1 56.34640(30) 3_564 5_554 n
Na1 Na1 Na1 125.26440(10) 3_564 6_554 n
Na1 Na1 Na1 30.00000(10) 3_564 13_555 n
Na1 Na1 Na1 90.00000(30) 3_564 14_654 n
Na1 Na1 Na1 30.0 3_564 15_564 n
Na1 Na1 Na1 59.3665 3_564 16_554 n
Na1 Na1 Na1 65.4487(4) 3_564 17_554 n
Na1 Na1 Na1 124.47120(10) 3_564 18_554 n
Na1 Na1 Na1 96.4341 3_564 -4_554 n
Na1 Na1 Na1 105.0132(4) 3_564 -5_554 n
Na1 Na1 Na1 42.2419 3_564 -6_554 n
Na1 Na1 Na1 106.7786 3_564 -16_554 n
Na1 Na1 Na1 95.70360(30) 3_564 -17_554 n
Na1 Na1 Na1 41.40160(10) 3_564 -18_554 n
Na1 Na1 Na1 66.73910(20) 4_554 5_554 n
Na1 Na1 Na1 71.12870(20) 4_554 6_554 n
Na1 Na1 Na1 90.0 4_554 13_555 n
Na1 Na1 Na1 49.4886 4_554 14_654 n
Na1 Na1 Na1 49.4886 4_554 15_564 n
Na1 Na1 Na1 9.2621 4_554 16_554 n
Na1 Na1 Na1 73.12760(20) 4_554 17_554 n
Na1 Na1 Na1 63.55760(20) 4_554 18_554 n
Na1 Na1 Na1 162.53490(10) 4_554 -4_554 n
Na1 Na1 Na1 99.95510(20) 4_554 -5_554 n
Na1 Na1 Na1 92.83460(20) 4_554 -6_554 n
Na1 Na1 Na1 166.66600(10) 4_554 -16_554 n
Na1 Na1 Na1 93.08310(20) 4_554 -17_554 n
Na1 Na1 Na1 98.97720(20) 4_554 -18_554 n
Na1 Na1 Na1 74.95010(20) 5_554 6_554 n
Na1 Na1 Na1 45.79080(10) 5_554 13_555 n
Na1 Na1 Na1 115.76670(20) 5_554 14_654 n
Na1 Na1 Na1 74.7773(4) 5_554 15_564 n
Na1 Na1 Na1 59.86780(20) 5_554 16_554 n
Na1 Na1 Na1 10.0398 5_554 17_554 n
Na1 Na1 Na1 80.28490(20) 5_554 18_554 n
Na1 Na1 Na1 111.9829 5_554 -4_554 n
Na1 Na1 Na1 159.5943 5_554 -5_554 n
Na1 Na1 Na1 97.06820(30) 5_554 -6_554 n
Na1 Na1 Na1 121.48210(10) 5_554 -16_554 n
Na1 Na1 Na1 149.5545 5_554 -17_554 n
Na1 Na1 Na1 93.08310(30) 5_554 -18_554 n
Na1 Na1 Na1 120.00000(10) 6_554 13_555 n
Na1 Na1 Na1 90.0000(4) 6_554 14_654 n
Na1 Na1 Na1 120.00000(30) 6_554 15_564 n
Na1 Na1 Na1 76.18720(20) 6_554 16_554 n
Na1 Na1 Na1 69.00180(30) 6_554 17_554 n
Na1 Na1 Na1 11.3837 6_554 18_554 n
Na1 Na1 Na1 126.07570(20) 6_554 -4_554 n
Na1 Na1 Na1 116.65860(30) 6_554 -5_554 n
Na1 Na1 Na1 163.81281(10) 6_554 -6_554 n
Na1 Na1 Na1 120.00000(10) 6_554 -16_554 n
Na1 Na1 Na1 121.48210(30) 6_554 -17_554 n
Na1 Na1 Na1 166.666 6_554 -18_554 n
Na1 Na1 Na1 119.99990(10) 13_555 14_654 n
Na1 Na1 Na1 60.00000(10) 13_555 15_564 n
Na1 Na1 Na1 80.7379 13_555 16_554 n
Na1 Na1 Na1 50.99820(10) 13_555 17_554 n
Na1 Na1 Na1 126.07570(10) 13_555 18_554 n
Na1 Na1 Na1 78.6163 13_555 -4_554 n
Na1 Na1 Na1 122.61620(20) 13_555 -5_554 n
Na1 Na1 Na1 55.89900(20) 13_555 -6_554 n
Na1 Na1 Na1 90.0 13_555 -16_554 n
Na1 Na1 Na1 115.76670(20) 13_555 -17_554 n
Na1 Na1 Na1 49.48860(20) 13_555 -18_554 n
Na1 Na1 Na1 60.00000(30) 14_654 15_564 n
Na1 Na1 Na1 55.899 14_654 16_554 n
Na1 Na1 Na1 122.61620(20) 14_654 17_554 n
Na1 Na1 Na1 78.6163(4) 14_654 18_554 n
Na1 Na1 Na1 126.07560(20) 14_654 -4_554 n
Na1 Na1 Na1 50.99820(20) 14_654 -5_554 n
Na1 Na1 Na1 80.7378(4) 14_654 -6_554 n
Na1 Na1 Na1 120.00000(10) 14_654 -16_554 n
Na1 Na1 Na1 45.79080(20) 14_654 -17_554 n
Na1 Na1 Na1 90.0000(4) 14_654 -18_554 n
Na1 Na1 Na1 43.8128 15_564 16_554 n
Na1 Na1 Na1 84.8171(4) 15_564 17_554 n
Na1 Na1 Na1 113.04620(20) 15_564 18_554 n
Na1 Na1 Na1 113.04620(10) 15_564 -4_554 n
Na1 Na1 Na1 84.8171(4) 15_564 -5_554 n
Na1 Na1 Na1 43.81280(20) 15_564 -6_554 n
Na1 Na1 Na1 120.00000(10) 15_564 -16_554 n
Na1 Na1 Na1 74.7773(4) 15_564 -17_554 n
Na1 Na1 Na1 49.48860(20) 15_564 -18_554 n
Na1 Na1 Na1 67.18540(20) 16_554 17_554 n
Na1 Na1 Na1 69.83560(20) 16_554 18_554 n
Na1 Na1 Na1 155.4632 16_554 -4_554 n
Na1 Na1 Na1 104.91450(20) 16_554 -5_554 n
Na1 Na1 Na1 87.62560(10) 16_554 -6_554 n
Na1 Na1 Na1 163.81281(10) 16_554 -16_554 n
Na1 Na1 Na1 97.06820(20) 16_554 -17_554 n
Na1 Na1 Na1 92.83460(10) 16_554 -18_554 n
Na1 Na1 Na1 75.82410(20) 17_554 18_554 n
Na1 Na1 Na1 108.39870(10) 17_554 -4_554 n
Na1 Na1 Na1 169.6341 17_554 -5_554 n
Na1 Na1 Na1 104.91450(30) 17_554 -6_554 n
Na1 Na1 Na1 116.65860(10) 17_554 -16_554 n
Na1 Na1 Na1 159.5943 17_554 -17_554 n
Na1 Na1 Na1 99.95510(30) 17_554 -18_554 n
Na1 Na1 Na1 133.90750(10) 18_554 -4_554 n
Na1 Na1 Na1 108.39870(30) 18_554 -5_554 n
Na1 Na1 Na1 155.4632 18_554 -6_554 n
Na1 Na1 Na1 126.07570(10) 18_554 -16_554 n
Na1 Na1 Na1 111.98290(30) 18_554 -17_554 n
Na1 Na1 Na1 162.5349 18_554 -18_554 n
Na1 Na1 Na1 75.82410(10) -4_554 -5_554 n
Na1 Na1 Na1 69.83560(10) -4_554 -6_554 n
Na1 Na1 Na1 11.3837 -4_554 -16_554 n
Na1 Na1 Na1 80.28490(10) -4_554 -17_554 n
Na1 Na1 Na1 63.55760(10) -4_554 -18_554 n
Na1 Na1 Na1 67.18540(30) -5_554 -6_554 n
Na1 Na1 Na1 69.00180(10) -5_554 -16_554 n
Na1 Na1 Na1 10.0398 -5_554 -17_554 n
Na1 Na1 Na1 73.12760(30) -5_554 -18_554 n
Na1 Na1 Na1 76.18720(10) -6_554 -16_554 n
Na1 Na1 Na1 59.86780(30) -6_554 -17_554 n
Na1 Na1 Na1 9.2621 -6_554 -18_554 n
Na1 Na1 Na1 74.95010(10) -16_554 -17_554 n
Na1 Na1 Na1 71.12870(10) -16_554 -18_554 n
Na1 Na1 Na1 66.73910(30) -17_554 -18_554 n

loop_
_geom_bond_atom_site_label_1
_geom_bond_atom_site_label_2
_geom_bond_distance
_geom_bond_site_symmetry_2
_geom_bond_publ_flag
Ag1 O1 2.55439(18) 101_555 n
Ag1 O1 2.55439(18) 108_555 n
Ag1 O1 2.55439(18) 122_555 n
Ag1 O1 2.55439(18) -101_644 n
Ag1 O1 2.55439(18) -108_545 n
Ag1 O1 2.55439(18) -122_554 n
Ag1 Na1 0.60702 1_556 n
Ag1 Na1 0.60702 2_655 n
Ag1 Na1 0.60702 3_565 n
Ag1 Na1 3.359810(20) 4_555 n
Ag1 Na1 3.359810(10) 5_555 n
Ag1 Na1 3.359810(10) 6_555 n
Ag1 Na1 0.60702 13_556 n
Ag1 Na1 0.60702 14_655 n
Ag1 Na1 0.60702 15_565 n
Ag1 Na1 3.359810(20) 16_555 n
Ag1 Na1 3.359810(10) 17_555 n
Ag1 Na1 3.359810(10) 18_555 n
Ag1 Na1 3.359810(20) -4_556 n
Ag1 Na1 3.359810(10) -5_655 n
Ag1 Na1 3.359810(10) -6_565 n
Ag1 Na1 3.359810(20) -16_556 n
Ag1 Na1 3.359810(10) -17_655 n
Ag1 Na1 3.359810(10) -18_565 n
Ag1 Na1 3.672460(10) 107_556 n
Ag1 Na1 3.672460(20) 108_545 n
Ag1 Na1 3.672460(10) 122_554 n
Ag1 Na1 3.672460(20) 123_565 n
Ag1 Na1 3.672460(20) 208_655 n
Ag1 Na1 3.672460(10) 212_554 n
Ag1 Na1 3.672460(10) 221_556 n
Ag1 Na1 3.672460(20) 223_455 n
Ag1 Na1 3.672460(10) 307_455 n
Ag1 Na1 3.672460(10) 312_565 n
Ag1 Na1 3.672460(10) 321_545 n
Ag1 Na1 3.672460(10) 322_655 n
Sb1 O1 1.96384(10) 105_544 n
Sb1 O1 1.96384(10) 111_555 n
Sb1 O1 1.96384(10) 117_544 n
Sb1 O1 1.96384(10) 119_555 n
Sb1 O1 1.96384(10) 218_454 n
Sb1 O1 1.96384(10) 220_555 n
Sb1 Na1 3.359810(20) 104_444 n
Sb1 Na1 3.359810(10) 109_445 n
Sb1 Na1 3.014920(10) 112_454 n
Sb1 Na1 3.359810(10) 118_444 n
Sb1 Na1 3.014920(10) 121_445 n
Sb1 Na1 3.359810(10) 124_454 n
Sb1 Na1 3.359810(20) -104_544 n
Sb1 Na1 3.359810(10) -109_543 n
Sb1 Na1 3.359810(10) -118_544 n
Sb1 Na1 3.359810(10) -124_534 n
Sb1 Na1 3.014920(10) 207_445 n
Sb1 Na1 3.359810(20) 216_444 n
Sb1 Na1 3.359810(10) 219_445 n
Sb1 Na1 3.014920(10) 222_544 n
Sb1 Na1 3.359810(20) -216_454 n
Sb1 Na1 3.359810(10) -219_453 n
Sb1 Na1 3.014920(20) 308_544 n
Sb1 Na1 3.014920(20) 323_454 n
O1 Ag1 2.55439(18) -5_555 n
O1 Ag1 2.55439(18) 101_544 n
O1 Sb1 1.96384(10) 4_555 n
O1 Sb1 1.96384(10) 6_555 n
O1 Na1 3.08855(18) -5_655 n
O1 Na1 3.08855(18) -17_655 n
O1 Na1 2.62552(17) 101_545 n
O1 Na1 3.08855(18) 102_644 n
O1 Na1 2.06097(17) 103_554 n
O1 Na1 2.06097(17) 105_544 n
O1 Na1 2.06097(17) 113_545 n
O1 Na1 3.08855(18) 114_644 n
O1 Na1 2.62552(17) 115_554 n
O1 Na1 2.06097(17) 117_544 n
O1 Na1 2.62552(17) 212_554 n
O1 Na1 2.62552(17) 321_545 n
Na1 Ag1 0.60702 1_554 n
Na1 Ag1 3.672460(10) 5_654 n
Na1 Ag1 3.359810(10) 6_564 n
Na1 Ag1 3.359810(20) -4_554 n
Na1 Ag1 3.672460(10) -5_554 n
Na1 Sb1 3.359810(10) 7_554 n
Na1 Sb1 3.359810(20) 8_554 n
Na1 Sb1 3.014920(10) 9_554 n
Na1 O1 2.62552(17) 101_554 n
Na1 O1 3.08855(18) 108_554 n
Na1 O1 2.06097(17) 122_554 n
Na1 O1 2.62552(17) -101_643 n
Na1 O1 2.06097(17) -108_544 n
Na1 O1 3.08855(18) -122_553 n
Na1 Na1 1.05139 2_654 n
Na1 Na1 1.05139 3_564 n
Na1 Na1 3.722290(20) 4_554 n
Na1 Na1 3.467750(10) 5_554 n
Na1 Na1 3.014920(10) 6_554 n
Na1 Na1 0.60702 13_555 n
Na1 Na1 0.60702 14_654 n
Na1 Na1 1.21405 15_564 n
Na1 Na1 3.771460(20) 16_554 n
Na1 Na1 3.359810(10) 17_554 n
Na1 Na1 3.075420(10) 18_554 n
Na1 Na1 3.075420(20) -4_555 n
Na1 Na1 3.359810(10) -5_654 n
Na1 Na1 3.771460(10) -6_564 n
Na1 Na1 3.014920(20) -16_555 n
Na1 Na1 3.467750(10) -17_654 n
Na1 Na1 3.722290(10) -18_564 n
Na1 Na1 4.052470(20) 105_543 n
Na1 Na1 3.359810(10) 107_555 n
Na1 Na1 3.359810(20) 108_544 n
Na1 Na1 3.960500(20) 117_543 n
Na1 Na1 3.722290(20) 120_544 n
Na1 Na1 4.052470(20) 122_553 n
Na1 Na1 4.052470(20) 123_564 n
Na1 Na1 3.960500(20) -105_654 n
Na1 Na1 3.722290(10) -110_554 n
Na1 Na1 4.052470(20) -117_654 n
Na1 Na1 3.960500(20) 208_654 n
Na1 Na1 3.771460(20) 211_454 n
Na1 Na1 3.820000(20) 212_553 n
Na1 Na1 3.621940(10) 221_555 n
Na1 Na1 3.467750(20) 223_454 n
Na1 Na1 3.771460(20) -206_564 n
Na1 Na1 3.960500(20) 307_454 n
Na1 Na1 3.820000(20) 312_564 n
Na1 Na1 3.621940(10) 321_544 n
Na1 Na1 3.467750(10) 322_654 n
